data_4037219
loop_
_publ_author_name
'Wang, Yu'
'Jiang, Chen-Min'
'Li, Hong-Liang'
'He, Fu-Sheng'
'Luo, Xiaoyan'
'Deng, Wei-Ping'

_publ_section_title
;
 Regioselective Iodine-Catalyzed Construction of Polysubstituted Pyrroles
 from Allenes and Enamines.
;
_journal_issue 18
_journal_name_full 'The Journal of organic chemistry'
_journal_page_first 8653
_journal_page_last 8658
_journal_paper_doi 10.1021/acs.joc.6b01737
_journal_volume 81
_journal_year 2016
_chemical_absolute_configuration unk
_chemical_formula_sum 'C20 H25 N O4'
_chemical_formula_weight 343.41
_space_group_crystal_system monoclinic
_space_group_IT_number 4
_space_group_name_Hall 'P 2yb'
_space_group_name_H-M_alt 'P 1 21 1'
_atom_sites_solution_hydrogens geom
_audit_creation_method SHELXL-2013
_cell_angle_alpha 90
_cell_angle_beta 102.791(2)
_cell_angle_gamma 90
_cell_formula_units_Z 2
_cell_length_a 10.6905(12)
_cell_length_b 7.8348(9)
_cell_length_c 11.6180(13)
_cell_measurement_reflns_used 2548
_cell_measurement_temperature 273(2)
_cell_measurement_theta_max 50.211
_cell_measurement_theta_min 4.687
_cell_volume 948.95(19)
_computing_cell_refinement 'Bruker SAINT'
_computing_data_collection 'Bruker APEX2'
_computing_data_reduction 'Bruker SAINT'
_computing_molecular_graphics 'Bruker SHELXTL'
_computing_publication_material 'Bruker SHELXTL'
_computing_structure_refinement 'SHELXL-2013 (Sheldrick, 2013)'
_computing_structure_solution 'SHELXS-97 (Sheldrick, 2008)'
_diffrn_ambient_temperature 273(2)
_diffrn_measured_fraction_theta_full 1.000
_diffrn_measured_fraction_theta_max 1.000
_diffrn_measurement_device_type 'Bruker APEX-II CCD'
_diffrn_measurement_method '\f and \w scans'
_diffrn_radiation_type MoK\a
_diffrn_radiation_wavelength 0.71073
_diffrn_reflns_av_R_equivalents 0.0200
_diffrn_reflns_av_unetI/netI 0.0301
_diffrn_reflns_Laue_measured_fraction_full 1.000
_diffrn_reflns_Laue_measured_fraction_max 1.000
_diffrn_reflns_limit_h_max 12
_diffrn_reflns_limit_h_min -13
_diffrn_reflns_limit_k_max 9
_diffrn_reflns_limit_k_min -9
_diffrn_reflns_limit_l_max 14
_diffrn_reflns_limit_l_min -13
_diffrn_reflns_number 6962
_diffrn_reflns_point_group_measured_fraction_full 0.960
_diffrn_reflns_point_group_measured_fraction_max 0.958
_diffrn_reflns_theta_full 25.242
_diffrn_reflns_theta_max 25.996
_diffrn_reflns_theta_min 1.797
_exptl_absorpt_coefficient_mu 0.083
_exptl_absorpt_correction_T_max 0.7456
_exptl_absorpt_correction_T_min 0.6676
_exptl_absorpt_correction_type multi-scan
_exptl_absorpt_process_details sadabs
_exptl_crystal_colour colorless
_exptl_crystal_density_diffrn 1.202
_exptl_crystal_description prismatic
_exptl_crystal_F_000 368
_exptl_crystal_size_max 0.200
_exptl_crystal_size_mid 0.160
_exptl_crystal_size_min 0.130
_refine_diff_density_max 0.120
_refine_diff_density_min -0.100
_refine_diff_density_rms 0.027
_refine_ls_abs_structure_details
; 
 Flack x determined using 1130 quotients [(I+)-(I-)]/[(I+)+(I-)] 
 (Parsons and Flack (2004), Acta Cryst. A60, s61). 
;
_refine_ls_abs_structure_Flack 0.4(6)
_refine_ls_extinction_coef 0.037(6)
_refine_ls_extinction_expression Fc^*^=kFc[1+0.001xFc^2^\l^3^/sin(2\q)]^-1/4^
_refine_ls_extinction_method SHELXL
_refine_ls_goodness_of_fit_ref 1.047
_refine_ls_hydrogen_treatment constr
_refine_ls_matrix_type full
_refine_ls_number_parameters 231
_refine_ls_number_reflns 3585
_refine_ls_number_restraints 1
_refine_ls_restrained_S_all 1.046
_refine_ls_R_factor_all 0.0489
_refine_ls_R_factor_gt 0.0354
_refine_ls_shift/su_max 0.001
_refine_ls_shift/su_mean 0.000
_refine_ls_structure_factor_coef Fsqd
_refine_ls_weighting_details 'w=1/[\s^2^(Fo^2^)+(0.0538P)^2^+0.0202P] where P=(Fo^2^+2Fc^2^)/3'
_refine_ls_weighting_scheme calc
_refine_ls_wR_factor_gt 0.0878
_refine_ls_wR_factor_ref 0.0963
_reflns_Friedel_coverage 0.777
_reflns_Friedel_fraction_full 0.914
_reflns_Friedel_fraction_max 0.909
_reflns_number_gt 2948
_reflns_number_total 3585
_reflns_threshold_expression 'I > 2\s(I)'
_cod_data_source_file jo6b01737_si_001.cif
_cod_data_source_block mo_dm16127_0m
_cod_original_sg_symbol_H-M 'P 21'
_cod_database_code 4037219
_shelx_space_group_comment
; 
The symmetry employed for this shelxl refinement is uniquely defined 
by the following loop, which should always be used as a source of 
symmetry information in preference to the above space-group names. 
They are only intended as comments. 
;
_shelx_estimated_absorpt_t_min 0.984
_shelx_estimated_absorpt_t_max 0.989
_shelxl_version_number 2013-4

loop_
_space_group_symop_operation_xyz
'x, y, z'
'-x, y+1/2, -z'

loop_
_atom_site_label
_atom_site_type_symbol
_atom_site_fract_x
_atom_site_fract_y
_atom_site_fract_z
_atom_site_U_iso_or_equiv
_atom_site_adp_type
_atom_site_occupancy
_atom_site_site_symmetry_order
_atom_site_calc_flag
_atom_site_refinement_flags_posn
_atom_site_refinement_flags_adp
N1 N 0.55938(19) -0.2560(2) 0.71096(18) 0.0452(5) Uani 1 1 d . .
O1 O 0.8093(2) -0.1527(3) 0.47948(18) 0.0703(6) Uani 1 1 d . .
O2 O 0.89974(19) 0.0174(3) 0.62798(17) 0.0673(6) Uani 1 1 d . .
O3 O 0.69091(19) 0.2950(3) 0.7110(2) 0.0803(7) Uani 1 1 d . .
O4 O 0.89235(16) 0.3382(2) 0.80929(16) 0.0528(5) Uani 1 1 d . .
C1 C 0.6169(2) -0.1422(3) 0.7987(2) 0.0425(5) Uani 1 1 d . .
C2 C 0.7157(2) -0.0632(3) 0.7630(2) 0.0391(5) Uani 1 1 d . .
C3 C 0.7189(2) -0.1315(3) 0.64823(19) 0.0386(5) Uani 1 1 d . .
C4 C 0.6202(2) -0.2497(3) 0.6192(2) 0.0430(6) Uani 1 1 d . .
C5 C 0.4492(3) -0.3650(4) 0.7143(3) 0.0606(8) Uani 1 1 d . .
H5A H 0.4455 -0.3848 0.7959 0.073 Uiso 1 1 calc R U
H5B H 0.4610 -0.4746 0.6793 0.073 Uiso 1 1 calc R U
C6 C 0.3235(3) -0.2888(5) 0.6496(3) 0.0786(10) Uani 1 1 d . .
H6A H 0.3103 -0.1814 0.6849 0.118 Uiso 1 1 calc R U
H6B H 0.2547 -0.3651 0.6546 0.118 Uiso 1 1 calc R U
H6C H 0.3257 -0.2714 0.5683 0.118 Uiso 1 1 calc R U
C7 C 0.5817(3) -0.3613(4) 0.5126(3) 0.0603(7) Uani 1 1 d . .
H7A H 0.5804 -0.4783 0.5370 0.091 Uiso 1 1 calc R U
H7B H 0.6422 -0.3482 0.4633 0.091 Uiso 1 1 calc R U
H7C H 0.4979 -0.3290 0.4693 0.091 Uiso 1 1 calc R U
C8 C 0.8095(2) -0.0941(3) 0.5757(2) 0.0440(6) Uani 1 1 d . .
C9 C 0.9960(3) 0.0609(6) 0.5646(3) 0.0845(11) Uani 1 1 d . .
H9A H 1.0467 -0.0381 0.5579 0.127 Uiso 1 1 calc R U
H9B H 1.0502 0.1489 0.6063 0.127 Uiso 1 1 calc R U
H9C H 0.9556 0.1010 0.4873 0.127 Uiso 1 1 calc R U
C10 C 0.8031(2) 0.0693(3) 0.8306(2) 0.0436(6) Uani 1 1 d . .
H10A H 0.8913 0.0332 0.8375 0.052 Uiso 1 1 calc R U
H10B H 0.7879 0.0770 0.9097 0.052 Uiso 1 1 calc R U
C11 C 0.7860(2) 0.2436(3) 0.7746(2) 0.0461(6) Uani 1 1 d . .
C12 C 0.8862(3) 0.5109(4) 0.7627(3) 0.0680(8) Uani 1 1 d . .
H12A H 0.8167 0.5730 0.7848 0.082 Uiso 1 1 calc R U
H12B H 0.8706 0.5079 0.6772 0.082 Uiso 1 1 calc R U
C13 C 1.0091(4) 0.5961(5) 0.8114(4) 0.1093(16) Uani 1 1 d . .
H13A H 1.0231 0.6002 0.8959 0.164 Uiso 1 1 calc R U
H13B H 1.0069 0.7101 0.7808 0.164 Uiso 1 1 calc R U
H13C H 1.0774 0.5336 0.7894 0.164 Uiso 1 1 calc R U
C14 C 0.5700(2) -0.1195(3) 0.9096(2) 0.0495(6) Uani 1 1 d . .
H14A H 0.6339 -0.0558 0.9655 0.059 Uiso 1 1 calc R U
H14B H 0.5625 -0.2311 0.9436 0.059 Uiso 1 1 calc R U
C15 C 0.4421(2) -0.0282(3) 0.8945(2) 0.0444(6) Uani 1 1 d . .
C16 C 0.3535(3) -0.0806(4) 0.9581(2) 0.0580(7) Uani 1 1 d . .
H16 H 0.3735 -0.1706 1.0111 0.070 Uiso 1 1 calc R U
C17 C 0.2364(3) -0.0012(5) 0.9439(3) 0.0684(8) Uani 1 1 d . .
H17 H 0.1775 -0.0389 0.9864 0.082 Uiso 1 1 calc R U
C18 C 0.2058(3) 0.1338(4) 0.8669(3) 0.0651(8) Uani 1 1 d . .
H18 H 0.1265 0.1875 0.8572 0.078 Uiso 1 1 calc R U
C19 C 0.2938(3) 0.1886(4) 0.8042(2) 0.0579(7) Uani 1 1 d . .
H19 H 0.2742 0.2803 0.7525 0.070 Uiso 1 1 calc R U
C20 C 0.4107(3) 0.1079(3) 0.8180(2) 0.0479(6) Uani 1 1 d . .
H20 H 0.4693 0.1455 0.7752 0.058 Uiso 1 1 calc R U

loop_
_atom_site_aniso_label
_atom_site_aniso_U_11
_atom_site_aniso_U_22
_atom_site_aniso_U_33
_atom_site_aniso_U_23
_atom_site_aniso_U_13
_atom_site_aniso_U_12
N1 0.0429(11) 0.0392(11) 0.0525(12) 0.0019(9) 0.0086(9) -0.0046(9)
O1 0.0743(13) 0.0824(15) 0.0612(12) -0.0195(12) 0.0298(10) -0.0084(12)
O2 0.0646(12) 0.0857(15) 0.0551(11) -0.0065(10) 0.0209(9) -0.0279(12)
O3 0.0609(12) 0.0535(12) 0.1073(18) 0.0144(12) -0.0229(12) -0.0017(10)
O4 0.0478(10) 0.0393(9) 0.0665(12) 0.0039(9) 0.0021(8) -0.0039(8)
C1 0.0424(12) 0.0387(12) 0.0448(12) 0.0030(10) 0.0063(10) 0.0027(11)
C2 0.0408(12) 0.0347(11) 0.0406(12) 0.0029(9) 0.0064(10) 0.0041(10)
C3 0.0395(11) 0.0329(11) 0.0425(12) 0.0009(10) 0.0073(9) 0.0039(10)
C4 0.0464(13) 0.0358(12) 0.0446(13) -0.0002(10) 0.0052(10) 0.0026(11)
C5 0.0592(17) 0.0500(16) 0.0741(19) 0.0000(13) 0.0181(15) -0.0177(14)
C6 0.0490(17) 0.082(2) 0.100(3) -0.020(2) 0.0060(16) -0.0206(16)
C7 0.0691(18) 0.0526(16) 0.0555(16) -0.0139(13) 0.0055(13) -0.0055(14)
C8 0.0446(13) 0.0404(13) 0.0459(14) 0.0017(11) 0.0079(10) 0.0062(11)
C9 0.0616(19) 0.121(3) 0.074(2) 0.007(2) 0.0223(16) -0.032(2)
C10 0.0449(13) 0.0410(12) 0.0426(12) -0.0006(10) 0.0043(10) -0.0012(11)
C11 0.0439(14) 0.0407(13) 0.0504(14) -0.0024(11) 0.0036(11) 0.0005(11)
C12 0.0737(19) 0.0441(14) 0.082(2) 0.0105(15) 0.0072(16) -0.0069(14)
C13 0.085(3) 0.070(2) 0.156(4) 0.032(3) -0.008(3) -0.029(2)
C14 0.0528(14) 0.0512(15) 0.0446(13) 0.0082(12) 0.0109(11) 0.0010(13)
C15 0.0481(14) 0.0476(14) 0.0373(12) -0.0012(10) 0.0088(10) -0.0035(11)
C16 0.0589(16) 0.0618(16) 0.0572(15) 0.0117(14) 0.0210(13) -0.0017(15)
C17 0.0552(18) 0.082(2) 0.074(2) 0.0067(17) 0.0270(15) -0.0049(17)
C18 0.0498(16) 0.078(2) 0.0674(19) -0.0020(16) 0.0126(14) 0.0079(15)
C19 0.0608(17) 0.0599(16) 0.0488(14) 0.0039(13) 0.0031(12) 0.0049(14)
C20 0.0514(15) 0.0524(15) 0.0398(13) 0.0033(11) 0.0098(11) -0.0024(12)

loop_
_atom_type_symbol
_atom_type_description
_atom_type_scat_dispersion_real
_atom_type_scat_dispersion_imag
_atom_type_scat_source
C C 0.0033 0.0016 'International Tables Vol C Tables 4.2.6.8 and 6.1.1.4'
H H 0.0000 0.0000 'International Tables Vol C Tables 4.2.6.8 and 6.1.1.4'
N N 0.0061 0.0033 'International Tables Vol C Tables 4.2.6.8 and 6.1.1.4'
O O 0.0106 0.0060 'International Tables Vol C Tables 4.2.6.8 and 6.1.1.4'

loop_
_geom_angle_atom_site_label_1
_geom_angle_atom_site_label_2
_geom_angle_atom_site_label_3
_geom_angle
C4 N1 C1 109.81(19)
C4 N1 C5 124.5(2)
C1 N1 C5 125.7(2)
C8 O2 C9 116.7(2)
C11 O4 C12 115.9(2)
C2 C1 N1 108.3(2)
C2 C1 C14 129.7(2)
N1 C1 C14 122.0(2)
C1 C2 C3 106.9(2)
C1 C2 C10 126.1(2)
C3 C2 C10 127.0(2)
C4 C3 C2 107.4(2)
C4 C3 C8 124.4(2)
C2 C3 C8 128.2(2)
N1 C4 C3 107.6(2)
N1 C4 C7 122.2(2)
C3 C4 C7 130.2(2)
N1 C5 C6 112.9(2)
N1 C5 H5A 109.0
C6 C5 H5A 109.0
N1 C5 H5B 109.0
C6 C5 H5B 109.0
H5A C5 H5B 107.8
C5 C6 H6A 109.5
C5 C6 H6B 109.5
H6A C6 H6B 109.5
C5 C6 H6C 109.5
H6A C6 H6C 109.5
H6B C6 H6C 109.5
C4 C7 H7A 109.5
C4 C7 H7B 109.5
H7A C7 H7B 109.5
C4 C7 H7C 109.5
H7A C7 H7C 109.5
H7B C7 H7C 109.5
O1 C8 O2 121.3(2)
O1 C8 C3 126.7(2)
O2 C8 C3 112.0(2)
O2 C9 H9A 109.5
O2 C9 H9B 109.5
H9A C9 H9B 109.5
O2 C9 H9C 109.5
H9A C9 H9C 109.5
H9B C9 H9C 109.5
C2 C10 C11 113.59(18)
C2 C10 H10A 108.8
C11 C10 H10A 108.8
C2 C10 H10B 108.8
C11 C10 H10B 108.8
H10A C10 H10B 107.7
O3 C11 O4 123.4(2)
O3 C11 C10 125.6(2)
O4 C11 C10 110.95(19)
O4 C12 C13 108.4(3)
O4 C12 H12A 110.0
C13 C12 H12A 110.0
O4 C12 H12B 110.0
C13 C12 H12B 110.0
H12A C12 H12B 108.4
C12 C13 H13A 109.5
C12 C13 H13B 109.5
H13A C13 H13B 109.5
C12 C13 H13C 109.5
H13A C13 H13C 109.5
H13B C13 H13C 109.5
C1 C14 C15 115.0(2)
C1 C14 H14A 108.5
C15 C14 H14A 108.5
C1 C14 H14B 108.5
C15 C14 H14B 108.5
H14A C14 H14B 107.5
C20 C15 C16 118.3(2)
C20 C15 C14 121.5(2)
C16 C15 C14 120.2(2)
C17 C16 C15 120.9(3)
C17 C16 H16 119.5
C15 C16 H16 119.5
C16 C17 C18 120.3(3)
C16 C17 H17 119.9
C18 C17 H17 119.9
C17 C18 C19 119.4(3)
C17 C18 H18 120.3
C19 C18 H18 120.3
C20 C19 C18 120.2(3)
C20 C19 H19 119.9
C18 C19 H19 119.9
C19 C20 C15 120.9(3)
C19 C20 H20 119.5
C15 C20 H20 119.5

loop_
_geom_bond_atom_site_label_1
_geom_bond_atom_site_label_2
_geom_bond_distance
N1 C4 1.367(3)
N1 C1 1.391(3)
N1 C5 1.462(3)
O1 C8 1.208(3)
O2 C8 1.343(3)
O2 C9 1.432(4)
O3 C11 1.187(3)
O4 C11 1.342(3)
O4 C12 1.454(4)
C1 C2 1.365(3)
C1 C14 1.493(3)
C2 C3 1.444(3)
C2 C10 1.498(3)
C3 C4 1.388(3)
C3 C8 1.447(3)
C4 C7 1.497(3)
C5 C6 1.509(4)
C5 H5A 0.9700
C5 H5B 0.9700
C6 H6A 0.9600
C6 H6B 0.9600
C6 H6C 0.9600
C7 H7A 0.9600
C7 H7B 0.9600
C7 H7C 0.9600
C9 H9A 0.9600
C9 H9B 0.9600
C9 H9C 0.9600
C10 C11 1.506(4)
C10 H10A 0.9700
C10 H10B 0.9700
C12 C13 1.470(4)
C12 H12A 0.9700
C12 H12B 0.9700
C13 H13A 0.9600
C13 H13B 0.9600
C13 H13C 0.9600
C14 C15 1.519(3)
C14 H14A 0.9700
C14 H14B 0.9700
C15 C20 1.381(3)
C15 C16 1.386(4)
C16 C17 1.375(4)
C16 H16 0.9300
C17 C18 1.377(5)
C17 H17 0.9300
C18 C19 1.380(4)
C18 H18 0.9300
C19 C20 1.378(4)
C19 H19 0.9300
C20 H20 0.9300

loop_
_geom_torsion_atom_site_label_1
_geom_torsion_atom_site_label_2
_geom_torsion_atom_site_label_3
_geom_torsion_atom_site_label_4
_geom_torsion
C4 N1 C1 C2 -0.3(2)
C5 N1 C1 C2 -179.5(2)
C4 N1 C1 C14 179.3(2)
C5 N1 C1 C14 0.1(4)
N1 C1 C2 C3 0.0(2)
C14 C1 C2 C3 -179.5(2)
N1 C1 C2 C10 179.8(2)
C14 C1 C2 C10 0.3(4)
C1 C2 C3 C4 0.3(2)
C10 C2 C3 C4 -179.5(2)
C1 C2 C3 C8 -177.1(2)
C10 C2 C3 C8 3.1(4)
C1 N1 C4 C3 0.5(2)
C5 N1 C4 C3 179.7(2)
C1 N1 C4 C7 178.5(2)
C5 N1 C4 C7 -2.3(4)
C2 C3 C4 N1 -0.5(2)
C8 C3 C4 N1 177.0(2)
C2 C3 C4 C7 -178.2(2)
C8 C3 C4 C7 -0.7(4)
C4 N1 C5 C6 -82.5(3)
C1 N1 C5 C6 96.5(3)
C9 O2 C8 O1 -0.8(4)
C9 O2 C8 C3 178.8(3)
C4 C3 C8 O1 3.5(4)
C2 C3 C8 O1 -179.6(3)
C4 C3 C8 O2 -176.1(2)
C2 C3 C8 O2 0.8(3)
C1 C2 C10 C11 -112.1(3)
C3 C2 C10 C11 67.7(3)
C12 O4 C11 O3 -0.9(4)
C12 O4 C11 C10 -178.8(2)
C2 C10 C11 O3 25.5(4)
C2 C10 C11 O4 -156.7(2)
C11 O4 C12 C13 178.9(3)
C2 C1 C14 C15 108.3(3)
N1 C1 C14 C15 -71.2(3)
C1 C14 C15 C20 -38.7(3)
C1 C14 C15 C16 141.4(2)
C20 C15 C16 C17 1.2(4)
C14 C15 C16 C17 -178.8(3)
C15 C16 C17 C18 -0.9(5)
C16 C17 C18 C19 0.0(5)
C17 C18 C19 C20 0.5(5)
C18 C19 C20 C15 -0.2(4)
C16 C15 C20 C19 -0.7(4)
C14 C15 C20 C19 179.4(2)
